data_2230350
loop_
_publ_author_name
'Temel, Ersin'
'Demircan, Ayd\?in'
'Arslan, Hakan'
'B\"uy\"ukg\"ung\"or, Orhan'

_publ_section_title
;
 (3a<i>R</i>,6<i>S</i>,7a<i>R</i>)-7a-Bromo-2-methylsulfonyl-1,2,3,6,7,7a-hexahydro-3a,6-epoxyisoindole
;
_journal_coeditor_code HG5029
_journal_issue 6
_journal_name_full 'Acta Crystallographica Section E'
_journal_page_first o1304
_journal_page_last o1305
_journal_paper_doi 10.1107/S1600536811015959
_journal_volume 67
_journal_year 2011
_chemical_formula_iupac 'C9 H12 Br N O3 S'
_chemical_formula_moiety 'C9 H12 Br N O3 S'
_chemical_formula_sum 'C9 H12 Br N O3 S'
_chemical_formula_weight 294.17
_chemical_name_systematic
(3a<i>R</i>,6<i>S</i>,7a<i>R</i>)-7a-Bromo-2-methylsulfonyl-1,2,3,6,7,7a-hexahydro-3a,6-epoxyisoindole
_space_group_IT_number 2
_symmetry_cell_setting triclinic
_symmetry_space_group_name_Hall '-P 1'
_symmetry_space_group_name_H-M 'P -1'
_atom_sites_solution_hydrogens geom
_atom_sites_solution_primary direct
_atom_sites_solution_secondary difmap
_audit_creation_method SHELXL-97
_cell_angle_alpha 114.307(8)
_cell_angle_beta 90.481(9)
_cell_angle_gamma 97.812(9)
_cell_formula_units_Z 2
_cell_length_a 5.9478(7)
_cell_length_b 9.5869(10)
_cell_length_c 10.7775(11)
_cell_measurement_reflns_used 8163
_cell_measurement_temperature 296
_cell_measurement_theta_max 27.48
_cell_measurement_theta_min 2.08
_cell_volume 553.46(11)
_computing_cell_refinement 'X-AREA (Stoe & Cie, 2002)'
_computing_data_collection 'X-AREA (Stoe & Cie, 2002)'
_computing_data_reduction 'X-RED32 (Stoe & Cie, 2001)'
_computing_molecular_graphics 'OLEX2 (Dolomanov <i>et al.</i>, 2009)'
_computing_publication_material
;
SHELXTL (Sheldrick, 2008), OLEX2 (Dolomanov <i>et al.</i>,
2009), publCIF
(Westrip, 2010) and Mercury (Macrae  <i>et al.</i>, 2006)
;
_computing_structure_refinement 'SHELXL97 (Sheldrick, 2008)'
_computing_structure_solution 'SHELXS97 (Sheldrick, 2008)'
_diffrn_ambient_temperature 296
_diffrn_detector_area_resol_mean 6.67
_diffrn_measured_fraction_theta_full 1.000
_diffrn_measured_fraction_theta_max 1.000
_diffrn_measurement_device_type 'Stoe IPDS 2'
_diffrn_measurement_method 'rotation method'
_diffrn_radiation_monochromator graphite
_diffrn_radiation_source 'fine-focus sealed tube'
_diffrn_radiation_type MoK\a
_diffrn_radiation_wavelength 0.71073
_diffrn_reflns_av_R_equivalents 0.0819
_diffrn_reflns_av_sigmaI/netI 0.0576
_diffrn_reflns_limit_h_max 7
_diffrn_reflns_limit_h_min -7
_diffrn_reflns_limit_k_max 12
_diffrn_reflns_limit_k_min -12
_diffrn_reflns_limit_l_max 13
_diffrn_reflns_limit_l_min -13
_diffrn_reflns_number 8163
_diffrn_reflns_theta_full 26.50
_diffrn_reflns_theta_max 26.50
_diffrn_reflns_theta_min 2.08
_exptl_absorpt_coefficient_mu 3.888
_exptl_absorpt_correction_T_max 0.6819
_exptl_absorpt_correction_T_min 0.2227
_exptl_absorpt_correction_type integration
_exptl_absorpt_process_details '(X-RED; Stoe & Cie, 2001)'
_exptl_crystal_colour Light-brown
_exptl_crystal_density_diffrn 1.765
_exptl_crystal_density_method 'not measured'
_exptl_crystal_description block
_exptl_crystal_F_000 296
_exptl_crystal_size_max 0.380
_exptl_crystal_size_mid 0.233
_exptl_crystal_size_min 0.080
_refine_diff_density_max 0.858
_refine_diff_density_min -0.444
_refine_ls_extinction_method none
_refine_ls_goodness_of_fit_ref 1.097
_refine_ls_hydrogen_treatment constr
_refine_ls_matrix_type full
_refine_ls_number_parameters 137
_refine_ls_number_reflns 2293
_refine_ls_number_restraints 0
_refine_ls_restrained_S_all 1.097
_refine_ls_R_factor_all 0.0602
_refine_ls_R_factor_gt 0.0469
_refine_ls_shift/su_max 0.000
_refine_ls_shift/su_mean 0.000
_refine_ls_structure_factor_coef Fsqd
_refine_ls_weighting_details 'calc w=1/[\s^2^(Fo^2^)+(0.0452P)^2^+0.3277P] where P=(Fo^2^+2Fc^2^)/3'
_refine_ls_weighting_scheme calc
_refine_ls_wR_factor_gt 0.1008
_refine_ls_wR_factor_ref 0.1068
_reflns_number_gt 1920
_reflns_number_total 2293
_reflns_threshold_expression I>2\s(I)
_cod_data_source_file hg5029.cif
_cod_data_source_block I
_cod_original_cell_volume 553.46(10)
_cod_database_code 2230350
_cod_database_fobs_code 2230350

loop_
_symmetry_equiv_pos_as_xyz
'x, y, z'
'-x, -y, -z'

loop_
_atom_site_type_symbol
_atom_site_label
_atom_site_fract_x
_atom_site_fract_y
_atom_site_fract_z
_atom_site_U_iso_or_equiv
_atom_site_adp_type
_atom_site_calc_flag
_atom_site_refinement_flags
_atom_site_occupancy
_atom_site_symmetry_multiplicity
_atom_site_disorder_assembly
_atom_site_disorder_group
C C1 0.7380(6) 0.3068(4) 0.6385(4) 0.0348(8) Uani d . 1 1 . .
C C2 0.8248(7) 0.1507(5) 0.5964(4) 0.0438(9) Uani d . 1 1 . .
H H2A 0.9770 0.1543 0.5651 0.053 Uiso calc R 1 1 . .
H H2B 0.7234 0.0668 0.5264 0.053 Uiso calc R 1 1 . .
C C3 0.8218(9) 0.1363(5) 0.7338(5) 0.0553(11) Uani d . 1 1 . .
H H3 0.9189 0.0654 0.7421 0.066 Uiso calc R 1 1 . .
C C4 0.5780(9) 0.1066(6) 0.7645(5) 0.0577(12) Uani d . 1 1 . .
H H4 0.4995 0.0132 0.7588 0.069 Uiso calc R 1 1 . .
C C5 0.4970(8) 0.2380(6) 0.8007(4) 0.0502(10) Uani d . 1 1 . .
H H5 0.3516 0.2569 0.8268 0.060 Uiso calc R 1 1 . .
C C6 0.6907(6) 0.3509(4) 0.7910(4) 0.0369(8) Uani d . 1 1 . .
C C7 0.7123(7) 0.5249(5) 0.8604(4) 0.0441(9) Uani d . 1 1 . .
H H7A 0.5645 0.5578 0.8801 0.053 Uiso calc R 1 1 . .
H H7B 0.8083 0.5663 0.9446 0.053 Uiso calc R 1 1 . .
C C8 0.9051(7) 0.4468(4) 0.6497(4) 0.0429(9) Uani d . 1 1 . .
H H8A 1.0585 0.4388 0.6744 0.051 Uiso calc R 1 1 . .
H H8B 0.9039 0.4590 0.5647 0.051 Uiso calc R 1 1 . .
O O2 0.7873(6) 0.8440(4) 0.8963(4) 0.0738(11) Uani d . 1 1 . .
Br Br1 0.46555(8) 0.29243(5) 0.52887(5) 0.05052(17) Uani d . 1 1 . .
N N1 0.8186(6) 0.5743(4) 0.7581(3) 0.0443(8) Uani d . 1 1 . .
O O1 0.8850(5) 0.2972(3) 0.8292(3) 0.0484(7) Uani d . 1 1 . .
C C9 1.2003(8) 0.7824(6) 0.8803(5) 0.0592(12) Uani d . 1 1 . .
H H9A 1.2643 0.8899 0.9136 0.089 Uiso calc R 1 1 . .
H H9B 1.2967 0.7208 0.8158 0.089 Uiso calc R 1 1 . .
H H9C 1.1881 0.7529 0.9552 0.089 Uiso calc R 1 1 . .
O O3 0.9632(6) 0.7717(4) 0.6764(4) 0.0633(9) Uani d . 1 1 . .
S S1 0.92989(17) 0.75291(11) 0.80041(11) 0.0423(2) Uani d . 1 1 . .

loop_
_atom_site_aniso_label
_atom_site_aniso_U_11
_atom_site_aniso_U_22
_atom_site_aniso_U_33
_atom_site_aniso_U_12
_atom_site_aniso_U_13
_atom_site_aniso_U_23
C1 0.0378(18) 0.034(2) 0.0349(19) 0.0078(15) 0.0081(15) 0.0151(15)
C2 0.044(2) 0.030(2) 0.053(2) 0.0081(16) 0.0068(18) 0.0124(17)
C3 0.075(3) 0.036(2) 0.059(3) 0.012(2) -0.007(2) 0.022(2)
C4 0.083(3) 0.044(3) 0.047(2) -0.008(2) 0.002(2) 0.024(2)
C5 0.055(2) 0.055(3) 0.039(2) -0.003(2) 0.0134(19) 0.021(2)
C6 0.0406(19) 0.038(2) 0.0328(19) 0.0069(15) 0.0043(15) 0.0146(16)
C7 0.052(2) 0.036(2) 0.041(2) 0.0093(17) 0.0121(17) 0.0124(17)
C8 0.052(2) 0.031(2) 0.043(2) 0.0058(17) 0.0165(18) 0.0135(17)
O2 0.066(2) 0.0383(19) 0.098(3) 0.0125(16) 0.012(2) 0.0082(18)
Br1 0.0549(3) 0.0520(3) 0.0448(2) 0.01178(18) -0.00663(17) 0.01939(19)
N1 0.057(2) 0.0296(18) 0.0427(19) 0.0044(14) 0.0115(15) 0.0122(14)
O1 0.0595(18) 0.0385(16) 0.0455(16) 0.0081(13) -0.0092(13) 0.0159(13)
C9 0.051(2) 0.067(3) 0.058(3) 0.002(2) -0.011(2) 0.027(3)
O3 0.082(2) 0.053(2) 0.067(2) -0.0026(16) -0.0173(18) 0.0413(18)
S1 0.0465(6) 0.0280(5) 0.0509(6) 0.0065(4) -0.0034(4) 0.0148(4)

loop_
_atom_type_symbol
_atom_type_description
_atom_type_scat_dispersion_real
_atom_type_scat_dispersion_imag
_atom_type_scat_source
C C 0.0033 0.0016 'International Tables Vol C Tables 4.2.6.8 and 6.1.1.4'
H H 0.0000 0.0000 'International Tables Vol C Tables 4.2.6.8 and 6.1.1.4'
Br Br -0.2901 2.4595 'International Tables Vol C Tables 4.2.6.8 and 6.1.1.4'
N N 0.0061 0.0033 'International Tables Vol C Tables 4.2.6.8 and 6.1.1.4'
O O 0.0106 0.0060 'International Tables Vol C Tables 4.2.6.8 and 6.1.1.4'
S S 0.1246 0.1234 'International Tables Vol C Tables 4.2.6.8 and 6.1.1.4'

loop_
_geom_angle_atom_site_label_1
_geom_angle_atom_site_label_2
_geom_angle_atom_site_label_3
_geom_angle_site_symmetry_1
_geom_angle_site_symmetry_3
_geom_angle
_geom_angle_publ_flag
C8 C1 C2 . . 118.5(3) ?
C8 C1 C6 . . 101.3(3) ?
C2 C1 C6 . . 102.7(3) ?
C8 C1 Br1 . . 108.7(3) ?
C2 C1 Br1 . . 112.9(3) ?
C6 C1 Br1 . . 112.0(2) ?
C1 C2 C3 . . 100.0(3) ?
C1 C2 H2A . . 111.8 ?
C3 C2 H2A . . 111.8 ?
C1 C2 H2B . . 111.8 ?
C3 C2 H2B . . 111.8 ?
H2A C2 H2B . . 109.5 ?
O1 C3 C4 . . 100.7(4) ?
O1 C3 C2 . . 101.0(3) ?
C4 C3 C2 . . 108.5(4) ?
O1 C3 H3 . . 115.0 ?
C4 C3 H3 . . 115.0 ?
C2 C3 H3 . . 115.0 ?
C5 C4 C3 . . 107.0(4) ?
C5 C4 H4 . . 126.5 ?
C3 C4 H4 . . 126.5 ?
C4 C5 C6 . . 105.1(4) ?
C4 C5 H5 . . 127.4 ?
C6 C5 H5 . . 127.4 ?
O1 C6 C5 . . 101.4(3) ?
O1 C6 C7 . . 111.1(3) ?
C5 C6 C7 . . 125.8(4) ?
O1 C6 C1 . . 97.9(3) ?
C5 C6 C1 . . 109.8(3) ?
C7 C6 C1 . . 107.2(3) ?
N1 C7 C6 . . 103.0(3) ?
N1 C7 H7A . . 111.2 ?
C6 C7 H7A . . 111.2 ?
N1 C7 H7B . . 111.2 ?
C6 C7 H7B . . 111.2 ?
H7A C7 H7B . . 109.1 ?
N1 C8 C1 . . 102.6(3) ?
N1 C8 H8A . . 111.2 ?
C1 C8 H8A . . 111.2 ?
N1 C8 H8B . . 111.2 ?
C1 C8 H8B . . 111.2 ?
H8A C8 H8B . . 109.2 ?
C8 N1 C7 . . 111.4(3) ?
C8 N1 S1 . . 121.6(3) ?
C7 N1 S1 . . 120.8(3) ?
C6 O1 C3 . . 95.6(3) ?
S1 C9 H9A . . 109.5 ?
S1 C9 H9B . . 109.5 ?
H9A C9 H9B . . 109.5 ?
S1 C9 H9C . . 109.5 ?
H9A C9 H9C . . 109.5 ?
H9B C9 H9C . . 109.5 ?
O2 S1 O3 . . 119.5(2) ?
O2 S1 N1 . . 105.8(2) ?
O3 S1 N1 . . 107.14(19) ?
O2 S1 C9 . . 109.3(3) ?
O3 S1 C9 . . 106.7(2) ?
N1 S1 C9 . . 107.9(2) ?

loop_
_geom_bond_atom_site_label_1
_geom_bond_atom_site_label_2
_geom_bond_site_symmetry_2
_geom_bond_distance
_geom_bond_publ_flag
C1 C8 . 1.519(5) ?
C1 C2 . 1.538(5) ?
C1 C6 . 1.558(5) ?
C1 Br1 . 1.953(4) ?
C2 C3 . 1.542(6) ?
C2 H2A . 0.9700 ?
C2 H2B . 0.9700 ?
C3 O1 . 1.452(5) ?
C3 C4 . 1.505(7) ?
C3 H3 . 0.9800 ?
C4 C5 . 1.317(7) ?
C4 H4 . 0.9300 ?
C5 C6 . 1.506(6) ?
C5 H5 . 0.9300 ?
C6 O1 . 1.448(5) ?
C6 C7 . 1.507(6) ?
C7 N1 . 1.482(5) ?
C7 H7A . 0.9700 ?
C7 H7B . 0.9700 ?
C8 N1 . 1.460(5) ?
C8 H8A . 0.9700 ?
C8 H8B . 0.9700 ?
O2 S1 . 1.422(4) ?
N1 S1 . 1.619(3) ?
C9 S1 . 1.749(5) ?
C9 H9A . 0.9600 ?
C9 H9B . 0.9600 ?
C9 H9C . 0.9600 ?
O3 S1 . 1.432(3) ?

loop_
_geom_hbond_atom_site_label_D
_geom_hbond_atom_site_label_H
_geom_hbond_atom_site_label_A
_geom_hbond_site_symmetry_A
_geom_hbond_distance_DH
_geom_hbond_distance_HA
_geom_hbond_distance_DA
_geom_hbond_angle_DHA
C9 H9A O2 2_777 0.96 2.59 3.385(7) 140
C9 H9C O1 2_767 0.96 2.59 3.540(6) 172

loop_
_geom_torsion_atom_site_label_1
_geom_torsion_atom_site_label_2
_geom_torsion_atom_site_label_3
_geom_torsion_atom_site_label_4
_geom_torsion_site_symmetry_1
_geom_torsion_site_symmetry_2
_geom_torsion_site_symmetry_3
_geom_torsion_site_symmetry_4
_geom_torsion
_geom_torsion_publ_flag
C8 C1 C2 C3 . . . . 108.2(4) ?
C6 C1 C2 C3 . . . . -2.3(4) ?
Br1 C1 C2 C3 . . . . -123.1(3) ?
C1 C2 C3 O1 . . . . -35.0(4) ?
C1 C2 C3 C4 . . . . 70.3(4) ?
O1 C3 C4 C5 . . . . 31.9(5) ?
C2 C3 C4 C5 . . . . -73.6(5) ?
C3 C4 C5 C6 . . . . 0.7(5) ?
C4 C5 C6 O1 . . . . -33.4(4) ?
C4 C5 C6 C7 . . . . -160.2(4) ?
C4 C5 C6 C1 . . . . 69.4(4) ?
C8 C1 C6 O1 . . . . -84.1(3) ?
C2 C1 C6 O1 . . . . 38.8(3) ?
Br1 C1 C6 O1 . . . . 160.2(2) ?
C8 C1 C6 C5 . . . . 170.7(3) ?
C2 C1 C6 C5 . . . . -66.4(4) ?
Br1 C1 C6 C5 . . . . 55.0(4) ?
C8 C1 C6 C7 . . . . 31.0(4) ?
C2 C1 C6 C7 . . . . 153.9(3) ?
Br1 C1 C6 C7 . . . . -84.7(3) ?
O1 C6 C7 N1 . . . . 93.8(4) ?
C5 C6 C7 N1 . . . . -143.5(4) ?
C1 C6 C7 N1 . . . . -12.1(4) ?
C2 C1 C8 N1 . . . . -148.4(4) ?
C6 C1 C8 N1 . . . . -37.1(4) ?
Br1 C1 C8 N1 . . . . 80.9(3) ?
C1 C8 N1 C7 . . . . 32.5(4) ?
C1 C8 N1 S1 . . . . -175.0(3) ?
C6 C7 N1 C8 . . . . -12.6(5) ?
C6 C7 N1 S1 . . . . -165.3(3) ?
C5 C6 O1 C3 . . . . 51.1(4) ?
C7 C6 O1 C3 . . . . -173.0(3) ?
C1 C6 O1 C3 . . . . -61.0(3) ?
C4 C3 O1 C6 . . . . -50.1(4) ?
C2 C3 O1 C6 . . . . 61.4(4) ?
C8 N1 S1 O2 . . . . 173.3(4) ?
C7 N1 S1 O2 . . . . -36.8(4) ?
C8 N1 S1 O3 . . . . 44.7(4) ?
C7 N1 S1 O3 . . . . -165.3(3) ?
C8 N1 S1 C9 . . . . -69.8(4) ?
C7 N1 S1 C9 . . . . 80.1(4) ?
